data_1572398
loop_
_publ_author_name
'Jastrz&#x119;bska, R&#xf3;&#x17c;a'
'Por&#x119;ba, Tomasz'
'Cova, Federico'
'Tcho&#x144;, Daniel M'
'Makal, Anna'

_publ_section_title
;
 Structure-property relationship of a complex photoluminescent
 arylacetylide-gold(I) compound. I: a pressure-induced phase
 transformation caught in the act.
;
_journal_issue 5
_journal_name_full IUCrJ
_journal_paper_doi 10.1107/S2052252524007681
_journal_volume 11
_journal_year 2024
_chemical_formula_moiety 'C25 H24 Au O P'
_chemical_formula_sum 'C25 H24 Au O P'
_chemical_formula_weight 568.409
_space_group_crystal_system monoclinic
_space_group_IT_number 14
_space_group_name_Hall '-P 2ybc'
_space_group_name_H-M_alt 'P 1 21/c 1'
_symmetry_Int_Tables_number 14
_audit_creation_date 2024-06-05
_audit_creation_method
;
Olex2 1.5-alpha
(compiled 2023.11.24 svn.r209d9fb for OlexSys, GUI svn.r6928)
;
_cell_angle_alpha 90
_cell_angle_beta 97.886(6)
_cell_angle_gamma 90
_cell_formula_units_Z 4
_cell_length_a 16.0966(4)
_cell_length_b 6.62840(13)
_cell_length_c 17.9473(14)
_cell_measurement_reflns_used 597
_cell_measurement_temperature 293(2)
_cell_measurement_theta_max 18.6480
_cell_measurement_theta_min 2.0660
_cell_volume 1896.77(16)
_computing_molecular_graphics 'Olex2 1.5-alpha (Dolomanov et al., 2009)'
_computing_publication_material 'Olex2 1.5-alpha (Dolomanov et al., 2009)'
_computing_structure_refinement 'olex2.refine 1.5-alpha (Bourhis et al., 2015)'
_diffrn_ambient_environment 'Merill-Basset DAC with helium gas Paratone oil used as a pressure medium'
_diffrn_ambient_pressure 1100000(50000)
_diffrn_ambient_temperature 293(2)
_diffrn_measured_fraction_theta_full 0.7095
_diffrn_measured_fraction_theta_max 0.5420
_diffrn_measurement_details
;
#__ type_ start__ end____ width___ exp.time_
  1 phi    142.00  218.00   0.5000    1.0000
omega____ theta____ kappa____ phi______ frames
   0.0000    0.0000    0.0000     -     152
;
_diffrn_measurement_device_type synchrotron
_diffrn_measurement_method '\p scans'
_diffrn_measurement_specimen_support 'DAC, effective opening angle of 30 deg.'
_diffrn_orient_matrix_UB_11 0.0040118000
_diffrn_orient_matrix_UB_12 0.0461855000
_diffrn_orient_matrix_UB_13 0.0155586000
_diffrn_orient_matrix_UB_21 -0.0197822000
_diffrn_orient_matrix_UB_22 0.0312129000
_diffrn_orient_matrix_UB_23 -0.0114588000
_diffrn_orient_matrix_UB_31 -0.0160114000
_diffrn_orient_matrix_UB_32 -0.0275491000
_diffrn_orient_matrix_UB_33 0.0129229000
_diffrn_radiation_type synchrotron
_diffrn_radiation_wavelength 0.41097
_diffrn_reflns_av_R_equivalents 0.0590
_diffrn_reflns_av_unetI/netI 0.0757
_diffrn_reflns_Laue_measured_fraction_full 0.7095
_diffrn_reflns_Laue_measured_fraction_max 0.5420
_diffrn_reflns_limit_h_max 25
_diffrn_reflns_limit_h_min -26
_diffrn_reflns_limit_k_max 11
_diffrn_reflns_limit_k_min 0
_diffrn_reflns_limit_l_max 27
_diffrn_reflns_limit_l_min 0
_diffrn_reflns_number 3932
_diffrn_reflns_point_group_measured_fraction_full 0.7095
_diffrn_reflns_point_group_measured_fraction_max 0.5420
_diffrn_reflns_theta_full 14.2753
_diffrn_reflns_theta_max 18.14
_diffrn_reflns_theta_min 1.90
_exptl_absorpt_coefficient_mu 1.927
_exptl_absorpt_correction_T_max 1.00000
_exptl_absorpt_correction_T_min 0.83888
_exptl_absorpt_correction_type multi-scan
_exptl_absorpt_process_details
;
CrysAlisPro, Agilent Technologies,
Version 1.171.37.34 (release 22-05-2014 CrysAlis171 .NET)
(compiled May 22 2014,16:03:01)
Empirical absorption correction using spherical harmonics,
 implemented in SCALE3 ABSPACK scaling algorithm.
;
_exptl_crystal_colour 'clear yellow'
_exptl_crystal_colour_lustre clear
_exptl_crystal_colour_primary yellow
_exptl_crystal_density_diffrn 1.990
_exptl_crystal_description block
_exptl_crystal_F_000 1102.600
_exptl_crystal_preparation
'3 pieces from the same block mounted in a Merill-Basset Diamond-Anvil Cell using Paratone oil as pressure medium.'
_exptl_crystal_pressure_history 'pressurized to 1.1 GPa and left to stabilize over 20 min.'
_exptl_crystal_size_max 0.26
_exptl_crystal_size_mid 0.18
_exptl_crystal_size_min 0.11
_refine_diff_density_max 2.3421
_refine_diff_density_min -2.1037
_refine_diff_density_rms 0.2554
_refine_ls_d_res_high 0.6602
_refine_ls_d_res_low 6.2107
_refine_ls_goodness_of_fit_ref 1.0247
_refine_ls_hydrogen_treatment constr
_refine_ls_matrix_type full
_refine_ls_number_constraints 39
_refine_ls_number_parameters 256
_refine_ls_number_reflns 3740
_refine_ls_number_restraints 0
_refine_ls_restrained_S_all 1.0247
_refine_ls_R_factor_all 0.0795
_refine_ls_R_factor_gt 0.0554
_refine_ls_shift/su_max 0.0010
_refine_ls_shift/su_mean 0.0001
_refine_ls_structure_factor_coef Fsqd
_refine_ls_weighting_details 'w=1/[\s^2^(Fo^2^)+(0.1273P)^2^+1.6491P] where P=(Fo^2^+2Fc^2^)/3'
_refine_ls_weighting_scheme calc
_refine_ls_wR_factor_gt 0.1747
_refine_ls_wR_factor_ref 0.2290
_reflns_Friedel_coverage 0.0
_reflns_limit_h_max 24
_reflns_limit_h_min -24
_reflns_limit_k_max 10
_reflns_limit_k_min 0
_reflns_limit_l_max 25
_reflns_limit_l_min 0
_reflns_number_gt 1955
_reflns_number_total 3740
_reflns_threshold_expression I>=2u(I)
_cod_data_source_file lt5070.cif
_cod_data_source_block crystal_5
_cod_database_code 1572398
_olex2_refinement_description
;
1. Fixed Uiso
 At 1.2 times of:
  All C(H) groups, All C(H,H) groups
 At 1.5 times of:
  All C(H,H,H) groups
2.a Secondary CH2 refined with riding coordinates:
 C20(H20a,H20b), C22(H22a,H22b), C24(H24a,H24b)
2.b Me refined with riding coordinates:
 C21(H21a,H21b,H21c), C23(H23a,H23b,H23c), C25(H25a,H25b,H25c)
2.c Aromatic/amide H refined with riding coordinates:
 C3(H3), C4(H4), C10(H10), C11(H11), C13(H13), C14(H14), C6(H6), C7(H7), C8(H8)
;
_olex2_refine_details
;
Refinement using NoSpherA2, an implementation of
NOn-SPHERical Atom-form-factors in Olex2.
Please cite:
F. Kleemiss et al. Chem. Sci. DOI 10.1039/D0SC05526C - 2021
NoSpherA2 implementation of HAR makes use of
tailor-made aspherical atomic form factors calculated
on-the-fly from a Hirshfeld-partitioned electron density (ED) - not from
spherical-atom form factors.

The ED is calculated from a gaussian basis set single determinant SCF
wavefunction - either Hartree-Fock or DFT using selected funtionals
 - for a fragment of the crystal.
This fragment can be embedded in an electrostatic crystal field by employing cluster charges
or modelled using implicit solvation models, depending on the software used.
The following options were used:
   SOFTWARE:       ORCA 5.0
   PARTITIONING:   NoSpherA2
   INT ACCURACY:   Normal
   METHOD:         R2SCAN
   BASIS SET:      x2c-TZVP
   CHARGE:         0
   MULTIPLICITY:   1
   RELATIVISTIC:   DKH2
   DATE:           2024-05-19_19-46-48
;
_olex2_submission_special_instructions 'No special instructions were received'

loop_
_space_group_symop_id
_space_group_symop_operation_xyz
1 x,y,z
2 -x,y+1/2,-z+1/2
3 -x,-y,-z
4 x,-y-1/2,z-1/2

loop_
_atom_site_label
_atom_site_type_symbol
_atom_site_fract_x
_atom_site_fract_y
_atom_site_fract_z
_atom_site_U_iso_or_equiv
_atom_site_adp_type
_atom_site_occupancy
_atom_site_site_symmetry_order
_atom_site_refinement_flags_posn
_atom_site_refinement_flags_adp
_atom_site_refinement_flags_occupancy
Au1 Au 1.0 0.5 0.5 0.0331(2) Uani 1.000000 2 S T P
Au2 Au 1.0 0.0 0.5 0.0311(2) Uani 1.000000 2 S T P
P1 P 1.06467(9) 0.00311(18) 0.39305(11) 0.0324(4) Uani 1.000000 1 . . .
O1 O 0.7869(3) 0.5691(11) 0.2454(4) 0.0720(15) Uani 1.000000 1 . . .
C3 C 0.6132(4) 0.6429(8) 0.2032(4) 0.0393(15) Uani 1.000000 1 . . .
H3 H 0.6710(4) 0.6378(8) 0.1787(4) 0.0472(18) Uiso 1.000000 1 R . .
C4 C 0.5380(4) 0.6492(9) 0.1577(4) 0.0422(14) Uani 1.000000 1 . . .
H4 H 0.5377(4) 0.6567(9) 0.0973(4) 0.0506(17) Uiso 1.000000 1 R . .
C9 C 0.3833(3) 0.6491(9) 0.2961(4) 0.0419(16) Uani 1.000000 1 . . .
C16 C 0.4614(3) 0.6519(8) 0.2655(4) 0.0353(13) Uani 1.000000 1 . . .
C5 C 0.4600(3) 0.6462(8) 0.1864(4) 0.0341(13) Uani 1.000000 1 . . .
C6 C 0.3835(4) 0.6440(8) 0.1395(4) 0.0458(16) Uani 1.000000 1 . . .
H6 H 0.3830(4) 0.6465(8) 0.0791(4) 0.0550(19) Uiso 1.000000 1 R . .
C7 C 0.3079(4) 0.6387(11) 0.1685(5) 0.054(2) Uani 1.000000 1 . . .
H7 H 0.2491(4) 0.6315(11) 0.1311(5) 0.065(3) Uiso 1.000000 1 R . .
C8 C 0.3083(4) 0.6425(9) 0.2463(5) 0.0499(17) Uani 1.000000 1 . . .
H8 H 0.2492(4) 0.6404(9) 0.2688(5) 0.060(2) Uiso 1.000000 1 R . .
C10 C 0.3855(4) 0.6616(9) 0.3762(4) 0.0462(16) Uani 1.000000 1 . . .
H10 H 0.3271(4) 0.6652(9) 0.3998(4) 0.0555(19) Uiso 1.000000 1 R . .
C11 C 0.4590(4) 0.6690(9) 0.4229(4) 0.0465(15) Uani 1.000000 1 . . .
H11 H 0.4587(4) 0.6811(9) 0.4831(4) 0.0558(18) Uiso 1.000000 1 R . .
C12 C 0.5367(4) 0.6610(8) 0.3938(4) 0.0390(14) Uani 1.000000 1 . . .
C13 C 0.6137(4) 0.6628(9) 0.4420(4) 0.0493(16) Uani 1.000000 1 . . .
H13 H 0.6141(4) 0.6776(9) 0.5021(4) 0.059(2) Uiso 1.000000 1 R . .
C14 C 0.6883(3) 0.6458(9) 0.4130(4) 0.0402(14) Uani 1.000000 1 . . .
H14 H 0.7463(3) 0.6442(9) 0.4515(4) 0.0483(17) Uiso 1.000000 1 R . .
C1 C 0.6920(4) 0.6304(9) 0.3355(4) 0.0401(15) Uani 1.000000 1 . . .
C2 C 0.6159(3) 0.6429(8) 0.2850(4) 0.0325(12) Uani 1.000000 1 . . .
C15 C 0.5385(3) 0.6522(7) 0.3143(4) 0.0322(13) Uani 1.000000 1 . . .
C17 C 0.7750(3) 0.5931(10) 0.3119(4) 0.0457(16) Uani 1.000000 1 . . .
C18 C 0.8444(3) 0.5686(11) 0.3715(5) 0.0486(16) Uani 1.000000 1 . . .
C19 C 0.9054(4) 0.5397(10) 0.4200(5) 0.0448(16) Uani 1.000000 1 . . .
C20 C 1.1041(4) 0.2425(8) 0.3620(5) 0.0480(18) Uani 1.000000 1 . . .
H20a H 1.1110(4) 0.2296(8) 0.3025(5) 0.058(2) Uiso 1.000000 1 R . .
H20b H 1.0574(4) 0.3590(8) 0.3670(5) 0.058(2) Uiso 1.000000 1 R . .
C21 C 1.1879(4) 0.3115(11) 0.4050(5) 0.0522(17) Uani 1.000000 1 . . .
H21a H 1.2057(4) 0.4533(11) 0.3826(5) 0.078(3) Uiso 1.000000 1 R . .
H21b H 1.1817(4) 0.3295(11) 0.4636(5) 0.078(3) Uiso 1.000000 1 R . .
H21c H 1.2353(4) 0.2001(11) 0.3991(5) 0.078(3) Uiso 1.000000 1 R . .
C22 C 1.1505(4) -0.1724(10) 0.4016(4) 0.0477(17) Uani 1.000000 1 . . .
H22a H 1.1256(4) -0.3245(10) 0.3914(4) 0.057(2) Uiso 1.000000 1 R . .
H22b H 1.1900(4) -0.1390(10) 0.3584(4) 0.057(2) Uiso 1.000000 1 R . .
C23 C 1.2052(4) -0.1667(11) 0.4799(4) 0.0527(17) Uani 1.000000 1 . . .
H23a H 1.2553(4) -0.2751(11) 0.4812(4) 0.079(3) Uiso 1.000000 1 R . .
H23b H 1.2313(4) -0.0180(11) 0.4899(4) 0.079(3) Uiso 1.000000 1 R . .
H23c H 1.1671(4) -0.2032(11) 0.5229(4) 0.079(3) Uiso 1.000000 1 R . .
C24 C 0.9934(4) -0.0735(11) 0.3106(4) 0.0466(15) Uani 1.000000 1 . . .
H24a H 1.0227(4) -0.0455(11) 0.2603(4) 0.0559(18) Uiso 1.000000 1 R . .
H24b H 0.9813(4) -0.2350(11) 0.3137(4) 0.0559(18) Uiso 1.000000 1 R . .
C25 C 0.9102(4) 0.0412(11) 0.3047(5) 0.0531(19) Uani 1.000000 1 . . .
H25a H 0.8696(4) -0.0079(11) 0.2553(5) 0.080(3) Uiso 1.000000 1 R . .
H25b H 0.8807(4) 0.0118(11) 0.3539(5) 0.080(3) Uiso 1.000000 1 R . .
H25c H 0.9219(4) 0.2006(11) 0.3007(5) 0.080(3) Uiso 1.000000 1 R . .

loop_
_atom_site_aniso_label
_atom_site_aniso_U_11
_atom_site_aniso_U_22
_atom_site_aniso_U_33
_atom_site_aniso_U_12
_atom_site_aniso_U_13
_atom_site_aniso_U_23
Au1 0.0226(2) 0.0470(3) 0.0305(4) 0.00229(9) 0.0064(3) -0.00200(11)
Au2 0.0277(3) 0.0493(3) 0.0177(3) 0.00047(9) 0.0088(3) 0.00023(10)
P1 0.0335(7) 0.0458(9) 0.0197(10) -0.0005(5) 0.0100(8) 0.0001(5)
O1 0.042(2) 0.134(5) 0.043(4) -0.003(3) 0.015(3) -0.005(4)
C3 0.049(3) 0.046(3) 0.025(4) -0.005(3) 0.013(4) 0.001(2)
C4 0.046(3) 0.058(3) 0.023(4) 0.003(3) 0.006(3) 0.002(2)
C9 0.037(3) 0.049(3) 0.041(5) 0.004(2) 0.011(4) 0.004(3)
C16 0.037(2) 0.040(3) 0.029(4) 0.006(2) 0.004(3) -0.001(2)
C5 0.037(2) 0.035(3) 0.029(4) 0.002(2) -0.001(3) 0.004(2)
C6 0.055(3) 0.048(3) 0.032(4) 0.001(3) -0.002(4) 0.009(2)
C7 0.043(3) 0.068(4) 0.044(6) 0.006(3) -0.017(4) -0.004(3)
C8 0.042(3) 0.047(3) 0.059(5) 0.001(2) 0.001(4) 0.002(3)
C10 0.039(3) 0.057(4) 0.044(5) 0.004(3) 0.010(4) -0.008(3)
C11 0.055(3) 0.059(4) 0.031(4) 0.003(3) 0.025(4) 0.004(3)
C12 0.045(3) 0.047(3) 0.027(4) -0.002(2) 0.014(3) 0.001(2)
C13 0.052(3) 0.064(4) 0.029(4) -0.006(3) -0.004(4) -0.002(3)
C14 0.036(2) 0.068(4) 0.016(3) -0.000(2) 0.002(3) -0.000(2)
C1 0.042(3) 0.056(4) 0.023(4) -0.005(3) 0.010(3) -0.002(2)
C2 0.034(2) 0.044(3) 0.020(3) 0.001(2) 0.007(3) 0.005(2)
C15 0.035(2) 0.034(3) 0.028(4) -0.002(2) 0.005(3) 0.000(2)
C17 0.033(3) 0.061(4) 0.043(5) -0.006(3) 0.005(3) -0.000(3)
C18 0.032(3) 0.068(4) 0.048(5) 0.002(3) 0.013(3) 0.002(4)
C19 0.033(3) 0.074(4) 0.032(4) 0.002(3) 0.021(3) 0.003(3)
C20 0.052(4) 0.045(4) 0.049(5) 0.002(2) 0.017(4) 0.006(3)
C21 0.047(3) 0.058(4) 0.050(5) -0.008(3) 0.000(4) 0.000(4)
C22 0.048(3) 0.055(4) 0.042(5) 0.018(3) 0.014(4) 0.004(3)
C23 0.052(3) 0.068(4) 0.037(5) 0.007(3) 0.004(4) 0.010(3)
C24 0.055(3) 0.061(4) 0.027(4) 0.002(3) 0.016(3) -0.014(3)
C25 0.033(3) 0.079(4) 0.046(5) 0.009(3) 0.000(4) -0.004(4)

loop_
_atom_type_symbol
_atom_type_scat_dispersion_real
_atom_type_scat_dispersion_imag
_atom_type_scat_source
_atom_type_scat_dispersion_source
Au -0.46580 3.59420 'NoSpherA2: Chem.Sci. 2021, DOI:10.1039/D0SC05526C' 'Brennan, Cowan, Rev. Sci. Instrum., 1992, 63, 850'
C -0.00010 0.00050 'NoSpherA2: Chem.Sci. 2021, DOI:10.1039/D0SC05526C' 'Brennan, Cowan, Rev. Sci. Instrum., 1992, 63, 850'
H 0.00000 0.00000 'NoSpherA2: Chem.Sci. 2021, DOI:10.1039/D0SC05526C' 'Brennan, Cowan, Rev. Sci. Instrum., 1992, 63, 850'
O 0.00160 0.00180 'NoSpherA2: Chem.Sci. 2021, DOI:10.1039/D0SC05526C' 'Brennan, Cowan, Rev. Sci. Instrum., 1992, 63, 850'
P 0.03440 0.03060 'NoSpherA2: Chem.Sci. 2021, DOI:10.1039/D0SC05526C' 'Brennan, Cowan, Rev. Sci. Instrum., 1992, 63, 850'

loop_
_geom_angle_atom_site_label_1
_geom_angle_atom_site_label_2
_geom_angle_atom_site_label_3
_geom_angle
_geom_angle_site_symmetry_1
_geom_angle_site_symmetry_3
_geom_angle_publ_flag
Au2 Au1 Au2 180.0 1_565 . ?
C19 Au1 Au2 97.7(2) 3_766 1_565 ?
C19 Au1 Au2 82.3(2) 3_766 . ?
C19 Au1 Au2 97.7(2) . . ?
C19 Au1 Au2 82.3(2) . 1_565 ?
C19 Au1 C19 180.0 3_766 . ?
Au1 Au2 Au1 180.0 . 1_545 ?
P1 Au2 Au1 89.49(3) 3_756 1_545 ?
P1 Au2 Au1 90.51(3) 3_756 . ?
P1 Au2 Au1 90.51(3) . 1_545 ?
P1 Au2 Au1 89.49(3) . . ?
P1 Au2 P1 180.0 3_756 . ?
C20 P1 Au2 118.6(3) . . ?
C22 P1 Au2 110.6(3) . . ?
C22 P1 C20 107.1(3) . . ?
C24 P1 Au2 111.6(2) . . ?
C24 P1 C20 101.6(4) . . ?
C24 P1 C22 106.3(3) . . ?
C4 C3 H3 119.9(4) . . ?
C2 C3 H3 119.9(3) . . ?
C2 C3 C4 120.2(6) . . ?
H4 C4 C3 118.7(4) . . ?
C5 C4 C3 122.5(7) . . ?
C5 C4 H4 118.7(4) . . ?
C8 C9 C16 118.6(7) . . ?
C10 C9 C16 118.6(6) . . ?
C10 C9 C8 122.7(6) . . ?
C5 C16 C9 119.2(5) . . ?
C15 C16 C9 120.1(6) . . ?
C15 C16 C5 120.7(5) . . ?
C16 C5 C4 118.0(5) . . ?
C6 C5 C4 122.2(7) . . ?
C6 C5 C16 119.8(6) . . ?
H6 C6 C5 119.3(4) . . ?
C7 C6 C5 121.5(7) . . ?
C7 C6 H6 119.3(4) . . ?
H7 C7 C6 120.3(4) . . ?
C8 C7 C6 119.3(6) . . ?
C8 C7 H7 120.3(4) . . ?
C7 C8 C9 121.6(7) . . ?
H8 C8 C9 119.2(4) . . ?
H8 C8 C7 119.2(4) . . ?
H10 C10 C9 119.3(3) . . ?
C11 C10 C9 121.4(6) . . ?
C11 C10 H10 119.3(4) . . ?
H11 C11 C10 119.7(4) . . ?
C12 C11 C10 120.6(7) . . ?
C12 C11 H11 119.7(4) . . ?
C13 C12 C11 121.1(7) . . ?
C15 C12 C11 120.5(6) . . ?
C15 C12 C13 118.4(5) . . ?
H13 C13 C12 119.8(4) . . ?
C14 C13 C12 120.4(7) . . ?
C14 C13 H13 119.8(4) . . ?
H14 C14 C13 118.7(4) . . ?
C1 C14 C13 122.5(6) . . ?
C1 C14 H14 118.7(3) . . ?
C2 C1 C14 118.5(5) . . ?
C17 C1 C14 117.4(6) . . ?
C17 C1 C2 124.1(6) . . ?
C1 C2 C3 123.0(5) . . ?
C15 C2 C3 117.7(5) . . ?
C15 C2 C1 119.3(6) . . ?
C12 C15 C16 118.7(5) . . ?
C2 C15 C16 120.7(6) . . ?
C2 C15 C12 120.6(5) . . ?
C1 C17 O1 124.1(6) . . ?
C18 C17 O1 119.3(5) . . ?
C18 C17 C1 116.4(6) . . ?
C19 C18 C17 176.5(7) . . ?
C18 C19 Au1 177.6(6) . . ?
H20a C20 P1 108.5(3) . . ?
H20b C20 P1 108.5(2) . . ?
H20b C20 H20a 107.5 . . ?
C21 C20 P1 115.2(5) . . ?
C21 C20 H20a 108.5(4) . . ?
C21 C20 H20b 108.5(4) . . ?
H21a C21 C20 109.5 . . ?
H21b C21 C20 109.5 . . ?
H21b C21 H21a 109.5 . . ?
H21c C21 C20 109.5 . . ?
H21c C21 H21a 109.5 . . ?
H21c C21 H21b 109.5 . . ?
H22a C22 P1 108.9(2) . . ?
H22b C22 P1 108.9(3) . . ?
H22b C22 H22a 107.7 . . ?
C23 C22 P1 113.3(5) . . ?
C23 C22 H22a 108.9(4) . . ?
C23 C22 H22b 108.9(4) . . ?
H23a C23 C22 109.5 . . ?
H23b C23 C22 109.5 . . ?
H23b C23 H23a 109.5 . . ?
H23c C23 C22 109.5 . . ?
H23c C23 H23a 109.5 . . ?
H23c C23 H23b 109.5 . . ?
H24a C24 P1 109.3(2) . . ?
H24b C24 P1 109.3(3) . . ?
H24b C24 H24a 108.0 . . ?
C25 C24 P1 111.5(5) . . ?
C25 C24 H24a 109.3(4) . . ?
C25 C24 H24b 109.3(4) . . ?
H25a C25 C24 109.5 . . ?
H25b C25 C24 109.5 . . ?
H25b C25 H25a 109.5 . . ?
H25c C25 C24 109.5 . . ?
H25c C25 H25a 109.5 . . ?
H25c C25 H25b 109.5 . . ?

loop_
_geom_bond_atom_site_label_1
_geom_bond_atom_site_label_2
_geom_bond_distance
_geom_bond_site_symmetry_2
_geom_bond_publ_flag
Au1 Au2 3.3142 . ?
Au1 Au2 3.3142 1_565 ?
Au1 C19 1.962(8) . ?
Au1 C19 1.962(8) 3_766 ?
Au2 P1 2.3057(18) 3_756 ?
Au2 P1 2.3057(18) . ?
P1 C20 1.825(6) . ?
P1 C22 1.796(6) . ?
P1 C24 1.816(7) . ?
O1 C17 1.245(9) . ?
C3 H3 1.0830 . ?
C3 C4 1.365(8) . ?
C3 C2 1.463(9) . ?
C4 H4 1.0830 . ?
C4 C5 1.421(9) . ?
C9 C16 1.438(8) . ?
C9 C8 1.401(9) . ?
C9 C10 1.436(10) . ?
C16 C5 1.419(9) . ?
C16 C15 1.417(8) . ?
C5 C6 1.393(8) . ?
C6 H6 1.0830 . ?
C6 C7 1.388(10) . ?
C7 H7 1.0830 . ?
C7 C8 1.397(11) . ?
C8 H8 1.0830 . ?
C10 H10 1.0830 . ?
C10 C11 1.355(9) . ?
C11 H11 1.0830 . ?
C11 C12 1.422(9) . ?
C12 C13 1.411(8) . ?
C12 C15 1.432(9) . ?
C13 H13 1.0830 . ?
C13 C14 1.376(9) . ?
C14 H14 1.0830 . ?
C14 C1 1.405(9) . ?
C1 C2 1.422(8) . ?
C1 C17 1.476(8) . ?
C2 C15 1.419(8) . ?
C17 C18 1.446(9) . ?
C18 C19 1.235(9) . ?
C20 H20a 1.0910 . ?
C20 H20b 1.0910 . ?
C20 C21 1.529(9) . ?
C21 H21a 1.0770 . ?
C21 H21b 1.0770 . ?
C21 H21c 1.0770 . ?
C22 H22a 1.0910 . ?
C22 H22b 1.0910 . ?
C22 C23 1.553(10) . ?
C23 H23a 1.0770 . ?
C23 H23b 1.0770 . ?
C23 H23c 1.0770 . ?
C24 H24a 1.0910 . ?
C24 H24b 1.0910 . ?
C24 C25 1.530(8) . ?
C25 H25a 1.0770 . ?
C25 H25b 1.0770 . ?
C25 H25c 1.0770 . ?

loop_
_geom_torsion_atom_site_label_1
_geom_torsion_atom_site_label_2
_geom_torsion_atom_site_label_3
_geom_torsion_atom_site_label_4
_geom_torsion
_geom_torsion_site_symmetry_1
_geom_torsion_site_symmetry_2
_geom_torsion_site_symmetry_3
_geom_torsion_site_symmetry_4
_geom_torsion_publ_flag
O1 C17 C1 C14 177.4(7) . . . . ?
O1 C17 C1 C2 0.1(8) . . . . ?
C3 C4 C5 C16 4.7(6) . . . . ?
C3 C4 C5 C6 -177.2(5) . . . . ?
C3 C2 C1 C14 175.6(5) . . . . ?
C3 C2 C1 C17 -7.2(6) . . . . ?
C3 C2 C15 C16 2.8(6) . . . . ?
C3 C2 C15 C12 -177.5(5) . . . . ?
C4 C5 C16 C9 -180.0(5) . . . . ?
C4 C5 C16 C15 -2.5(5) . . . . ?
C4 C5 C6 C7 179.2(6) . . . . ?
C9 C16 C5 C6 1.9(6) . . . . ?
C9 C16 C15 C12 -3.4(6) . . . . ?
C9 C16 C15 C2 176.2(5) . . . . ?
C9 C8 C7 C6 -0.8(7) . . . . ?
C9 C10 C11 C12 -1.1(7) . . . . ?
C16 C5 C6 C7 -2.8(6) . . . . ?
C16 C15 C12 C11 0.1(6) . . . . ?
C16 C15 C12 C13 -179.5(5) . . . . ?
C16 C15 C2 C1 -176.0(5) . . . . ?
C5 C6 C7 C8 2.2(6) . . . . ?
C10 C11 C12 C13 -178.2(6) . . . . ?
C10 C11 C12 C15 2.2(7) . . . . ?
C11 C12 C13 C14 177.1(6) . . . . ?
C11 C12 C15 C2 -179.6(5) . . . . ?
C12 C13 C14 C1 1.4(7) . . . . ?
C12 C15 C2 C1 3.7(6) . . . . ?
C13 C14 C1 C2 3.2(7) . . . . ?
C13 C14 C1 C17 -174.2(6) . . . . ?
C14 C1 C2 C15 -5.6(7) . . . . ?
C14 C1 C17 C18 2.2(7) . . . . ?
